data_4519187
loop_
_publ_author_name
'O&#x2019;Rourke, Brianna'
'Lauderback, Clare'
'Teodoro, Lara I.'
'Grimm, Morgan'
'Zeller, Matthias'
'Mirjafari, Arsalan'
'Guillet, Gary L.'
'Hillesheim, Patrick C.'

_publ_section_title
;
 Developing Structural First Principles for Alkylated
 Triphenylphosphonium-Based Ionic Liquids
;
_journal_issue 47
_journal_name_full 'ACS Omega'
_journal_page_first 32285
_journal_page_last 32296
_journal_paper_doi 10.1021/acsomega.1c05241
_journal_volume 6
_journal_year 2021
_chemical_formula_moiety 'C3 F6 N O4 S2, C22 H24 P'
_chemical_formula_sum 'C25 H24 F6 N O4 P S2'
_chemical_formula_weight 611.54
_space_group_crystal_system orthorhombic
_space_group_IT_number 29
_space_group_name_Hall 'P 2c -2ac'
_space_group_name_H-M_alt 'P c a 21'
_atom_sites_solution_hydrogens geom
_atom_sites_solution_primary direct
_atom_sites_solution_secondary difmap
_audit_creation_date 2020-10-09
_audit_creation_method
;
Olex2 1.3
(compiled 2020.07.31 svn.rc2a77460 for OlexSys, GUI svn.r6145)
;
_cell_angle_alpha 90
_cell_angle_beta 90
_cell_angle_gamma 90
_cell_formula_units_Z 8
_cell_length_a 17.6631(4)
_cell_length_b 15.9667(4)
_cell_length_c 19.1524(5)
_cell_measurement_reflns_used 9930
_cell_measurement_temperature 150(2)
_cell_measurement_theta_max 79.8223
_cell_measurement_theta_min 2.7665
_cell_volume 5401.4(2)
_computing_cell_refinement 'SAINT V8.38A (Bruker, 2018)'
_computing_data_collection 'Apex3 v2018.7-2 (Bruker, 2018)'
_computing_data_reduction 'SAINT V8.38A (Bruker, 2018)'
_computing_molecular_graphics 'Olex2 1.3 (Dolomanov et al., 2009)'
_computing_publication_material 'Olex2 1.3 (Dolomanov et al., 2009)'
_computing_structure_refinement
;  
SHELXL-2018/3 (Sheldrick, 2015, 2018), 
SHELXLE Rev1030 (H\"ubschle et al., 2011)
;
_computing_structure_solution 'SHELXS-97 (Sheldrick, 2008)'
_diffrn_ambient_temperature 150.0
_diffrn_detector_area_resol_mean 7.4074
_diffrn_measured_fraction_theta_full 0.987
_diffrn_measured_fraction_theta_max 0.934
_diffrn_measurement_device_type
;
Bruker AXS D8 Quest CMOS diffractometer with PhotonII charge-integrating pixel 
array detector (CPAD)
;
_diffrn_measurement_method 'omega and phi scans'
_diffrn_radiation_type CuK\a
_diffrn_radiation_wavelength 1.54178
_diffrn_reflns_av_R_equivalents 0.0341
_diffrn_reflns_av_unetI/netI 0.0414
_diffrn_reflns_Laue_measured_fraction_full 0.987
_diffrn_reflns_Laue_measured_fraction_max 0.934
_diffrn_reflns_limit_h_max 12
_diffrn_reflns_limit_h_min -20
_diffrn_reflns_limit_k_max 18
_diffrn_reflns_limit_k_min -20
_diffrn_reflns_limit_l_max 24
_diffrn_reflns_limit_l_min -24
_diffrn_reflns_number 24216
_diffrn_reflns_point_group_measured_fraction_full 0.905
_diffrn_reflns_point_group_measured_fraction_max 0.838
_diffrn_reflns_theta_full 67.679
_diffrn_reflns_theta_max 80.993
_diffrn_reflns_theta_min 2.767
_exptl_absorpt_coefficient_mu 3.030
_exptl_absorpt_correction_T_max 0.7543
_exptl_absorpt_correction_T_min 0.5514
_exptl_absorpt_correction_type multi-scan
_exptl_absorpt_process_details
;
 SADABS 2016/2: Krause, L., Herbst-Irmer, R., Sheldrick G.M. & Stalke D.,
 J. Appl. Cryst. 48 (2015) 3-10
;
_exptl_crystal_colour colourless
_exptl_crystal_colour_primary colourless
_exptl_crystal_density_diffrn 1.504
_exptl_crystal_description block
_exptl_crystal_F_000 2512
_exptl_crystal_size_max 0.23
_exptl_crystal_size_mid 0.21
_exptl_crystal_size_min 0.16
_refine_diff_density_max 0.442
_refine_diff_density_min -0.246
_refine_diff_density_rms 0.047
_refine_ls_abs_structure_details
;
 Refined as an inversion twin.
;
_refine_ls_abs_structure_Flack 0.049(17)
_refine_ls_extinction_method none
_refine_ls_goodness_of_fit_ref 1.042
_refine_ls_hydrogen_treatment constr
_refine_ls_matrix_type full
_refine_ls_number_parameters 915
_refine_ls_number_reflns 9967
_refine_ls_number_restraints 895
_refine_ls_restrained_S_all 1.042
_refine_ls_R_factor_all 0.0428
_refine_ls_R_factor_gt 0.0387
_refine_ls_shift/su_max 0.000
_refine_ls_shift/su_mean 0.000
_refine_ls_structure_factor_coef Fsqd
_refine_ls_weighting_details 'w=1/[\s^2^(Fo^2^)+(0.0629P)^2^+0.5913P] where P=(Fo^2^+2Fc^2^)/3'
_refine_ls_weighting_scheme calc
_refine_ls_wR_factor_gt 0.1033
_refine_ls_wR_factor_ref 0.1071
_reflns_Friedel_coverage 0.739
_reflns_Friedel_fraction_full 0.818
_reflns_Friedel_fraction_max 0.735
_reflns_number_gt 9123
_reflns_number_total 9967
_reflns_threshold_expression 'I > 2\s(I)'
_cod_data_source_file ao1c05241_si_003.cif
_cod_data_source_block butppcyctf2n_0m
_cod_depositor_comments
;
The following automatic conversions were performed:

data item '_atom_sites_solution_secondary' value 'diffmap' was
changed to 'difmap'.

Automatic conversion script
Id: cif_fix_values 7556 2019-12-06 15:28:31Z antanas 
;
_cod_database_code 4519187
_shelx_shelxl_version_number 2018/3
_shelx_space_group_comment
;
The symmetry employed for this shelxl refinement is uniquely defined
by the following loop, which should always be used as a source of
symmetry information in preference to the above space-group names.
They are only intended as comments.
;
_shelx_estimated_absorpt_t_max 0.643
_shelx_estimated_absorpt_t_min 0.542
_olex2_refinement_description
;
1. Twinned data refinement
 Scales: 0.951(17)
 0.049(17)
2. Fixed Uiso
 At 1.2 times of:
  All C(H) groups, All C(H,H) groups
 At 1.5 times of:
  All C(H,H,H) groups
3. Uiso/Uaniso restraints and constraints
P2 \\sim C23 \\sim C24 \\sim C25 \\sim C26 \\sim C27 \\sim C28 \\sim C29 \\sim
C30 \\sim C31 \\sim C32 \\sim C33 \\sim C34 \\sim C35 \\sim C36 \\sim C37 \\sim
C38 \\sim C39 \\sim C40 \\sim C41 \\sim C42 \\sim C43 \\sim C44 \\sim P2B \\sim
C23B \\sim C24B \\sim C25B \\sim C26B \\sim C27B \\sim C28B \\sim C29B \\sim
C30B \\sim C31B \\sim C32B \\sim C33B \\sim C34B \\sim C35B \\sim C36B \\sim
C37B \\sim C38B \\sim C39B \\sim C40B \\sim C41B \\sim C42B \\sim C43B \\sim
C44B: within 2A with sigma of 0.01 and sigma for terminal atoms of 0.02 within
2A
4. Same fragment restrains
{P1, C1, C2, C3, C4, C5, C6, C7, C8, C9, C10, C11, C12, C13, C14, C15, C16,
C17, C18, C19, C20, C21, C22} sigma for 1-2: 0.02, 1-3: 0.04
as in
{P2, C23, C24, C25, C26, C27, C28, C29, C30, C31, C32, C33, C34, C35, C36, C37,
C38, C39, C40, C41, C42, C43, C44}
{P1, C1, C2, C3, C4, C5, C6, C7, C8, C9, C10, C11, C12, C13, C14, C15, C16,
C17, C18, C19, C20, C21, C22} sigma for 1-2: 0.02, 1-3: 0.04
as in
{P2B, C23B, C24B, C25B, C26B, C27B, C28B, C29B, C30B, C31B, C32B, C33B, C34B,
C35B, C36B, C37B, C38B, C39B, C40B, C41B, C42B, C43B, C44B}
5. Others
 Sof(P2B)=Sof(C23B)=Sof(H23C)=Sof(H23D)=Sof(C24B)=Sof(H24C)=Sof(H24D)=
 Sof(C25B)=Sof(H25C)=Sof(H25D)=Sof(C26B)=Sof(H26D)=Sof(H26E)=Sof(H26F)=
 Sof(C27B)=Sof(C28B)=Sof(H28B)=Sof(C29B)=Sof(H29B)=Sof(C30B)=Sof(H30B)=
 Sof(C31B)=Sof(H31B)=Sof(C32B)=Sof(H32B)=Sof(C33B)=Sof(C34B)=Sof(H34B)=
 Sof(C35B)=Sof(H35B)=Sof(C36B)=Sof(H36B)=Sof(C37B)=Sof(H37B)=Sof(C38B)=
 Sof(H38B)=Sof(C39B)=Sof(C40B)=Sof(H40B)=Sof(C41B)=Sof(H41B)=Sof(C42B)=
 Sof(H42B)=Sof(C43B)=Sof(H43B)=Sof(C44B)=Sof(H44B)=1-FVAR(1)
 Sof(P2)=Sof(C23)=Sof(H23A)=Sof(H23B)=Sof(C24)=Sof(H24A)=Sof(H24B)=Sof(C25)=
 Sof(H25A)=Sof(H25B)=Sof(C26)=Sof(H26A)=Sof(H26B)=Sof(H26C)=Sof(C27)=Sof(C28)=
 Sof(H28)=Sof(C29)=Sof(H29)=Sof(C30)=Sof(H30)=Sof(C31)=Sof(H31)=Sof(C32)=
 Sof(H32)=Sof(C33)=Sof(C34)=Sof(H34)=Sof(C35)=Sof(H35)=Sof(C36)=Sof(H36)=
 Sof(C37)=Sof(H37)=Sof(C38)=Sof(H38)=Sof(C39)=Sof(C40)=Sof(H40)=Sof(C41)=
 Sof(H41)=Sof(C42)=Sof(H42)=Sof(C43)=Sof(H43)=Sof(C44)=Sof(H44)=FVAR(1)
6.a Secondary CH2 refined with riding coordinates:
 C1(H1A,H1B), C2(H2A,H2B), C3(H3A,H3B), C23(H23A,H23B), C24(H24A,H24B),
 C25(H25A,H25B), C23B(H23C,H23D), C24B(H24C,H24D), C25B(H25C,H25D)
6.b Aromatic/amide H refined with riding coordinates:
 C6(H6), C7(H7), C8(H8), C9(H9), C10(H10), C12(H12), C13(H13), C14(H14),
 C15(H15), C16(H16), C18(H18), C19(H19), C20(H20), C21(H21), C22(H22), C28(H28),
  C29(H29), C30(H30), C31(H31), C32(H32), C34(H34), C35(H35), C36(H36),
 C37(H37), C38(H38), C40(H40), C41(H41), C42(H42), C43(H43), C44(H44),
 C28B(H28B), C29B(H29B), C30B(H30B), C31B(H31B), C32B(H32B), C34B(H34B),
 C35B(H35B), C36B(H36B), C37B(H37B), C38B(H38B), C40B(H40B), C41B(H41B),
 C42B(H42B), C43B(H43B), C44B(H44B)
6.c Idealised Me refined as rotating group:
 C4(H4A,H4B,H4C), C26(H26A,H26B,H26C), C26B(H26D,H26E,H26F)
;
_olex2_submission_special_instructions 'No special instructions were received'

loop_
_space_group_symop_operation_xyz
'x, y, z'
'-x, -y, z+1/2'
'x+1/2, -y, z'
'-x+1/2, y, z+1/2'

loop_
_atom_site_label
_atom_site_type_symbol
_atom_site_fract_x
_atom_site_fract_y
_atom_site_fract_z
_atom_site_U_iso_or_equiv
_atom_site_adp_type
_atom_site_occupancy
_atom_site_site_symmetry_order
_atom_site_calc_flag
_atom_site_refinement_flags_posn
_atom_site_refinement_flags_adp
_atom_site_refinement_flags_occupancy
_atom_site_disorder_assembly
_atom_site_disorder_group
S1 S 0.78225(6) 0.59594(7) 0.79136(6) 0.0477(2) Uani 1 1 d . . . . .
S2 S 0.88046(7) 0.46694(6) 0.76414(6) 0.0471(2) Uani 1 1 d . . . . .
S4 S 0.63382(6) 1.05658(8) 0.56844(6) 0.0488(3) Uani 1 1 d . . . . .
S5 S 0.53124(5) 1.01128(6) 0.66900(5) 0.0390(2) Uani 1 1 d . . . . .
F1 F 0.96699(17) 0.5691(2) 0.69457(16) 0.0630(8) Uani 1 1 d . . . . .
F2 F 1.02108(18) 0.5118(2) 0.7841(2) 0.0776(10) Uani 1 1 d . . . . .
F3 F 0.94020(19) 0.6051(2) 0.87232(16) 0.0685(8) Uani 1 1 d . . . . .
F4 F 0.99534(19) 0.6803(2) 0.7921(2) 0.0787(10) Uani 1 1 d . . . . .
F5 F 0.8531(2) 0.73107(18) 0.8311(2) 0.0765(10) Uani 1 1 d . . . . .
F6 F 0.86791(18) 0.69811(18) 0.72173(17) 0.0649(8) Uani 1 1 d . . . . .
F7 F 0.57345(19) 1.1377(2) 0.74462(15) 0.0699(9) Uani 1 1 d . . . . .
F8 F 0.45430(17) 1.1388(2) 0.71531(19) 0.0686(9) Uani 1 1 d . . . . .
F9 F 0.5415(2) 1.26023(19) 0.6546(2) 0.0812(11) Uani 1 1 d . . . . .
F10 F 0.48696(15) 1.17347(18) 0.58275(16) 0.0578(7) Uani 1 1 d . . . . .
F11 F 0.67404(18) 1.1869(3) 0.64067(19) 0.0779(10) Uani 1 1 d . . . . .
F12 F 0.62407(19) 1.2165(2) 0.53959(19) 0.0750(9) Uani 1 1 d . . . . .
O1 O 0.8960(2) 0.4112(2) 0.7084(2) 0.0634(9) Uani 1 1 d . . . . .
O2 O 0.8818(2) 0.4359(2) 0.8340(2) 0.0622(9) Uani 1 1 d . . . . .
O3 O 0.7228(2) 0.6388(3) 0.7568(2) 0.0697(10) Uani 1 1 d . . . . .
O4 O 0.7737(2) 0.5765(2) 0.8631(2) 0.0598(9) Uani 1 1 d . . . . .
O5 O 0.53057(18) 0.9666(2) 0.73321(18) 0.0535(8) Uani 1 1 d . . . . .
O6 O 0.47083(16) 0.99771(19) 0.62134(17) 0.0451(7) Uani 1 1 d . . . . .
O7 O 0.58350(19) 1.0445(2) 0.51172(16) 0.0562(8) Uani 1 1 d . . . . .
O8 O 0.7132(2) 1.0500(3) 0.5560(2) 0.0762(13) Uani 1 1 d . . . . .
N1 N 0.8095(2) 0.5211(2) 0.7432(2) 0.0496(9) Uani 1 1 d . . . . .
N2 N 0.6140(2) 1.0076(3) 0.6367(2) 0.0474(8) Uani 1 1 d . . . . .
P1 P 0.66452(5) 0.89946(6) 0.92471(5) 0.03107(18) Uani 1 1 d D . . . .
C1 C 0.6211(2) 0.9873(2) 0.9676(2) 0.0361(8) Uani 1 1 d D . . . .
H1A H 0.582089 0.966397 1.000303 0.043 Uiso 1 1 calc R U . . .
H1B H 0.660051 1.016933 0.995420 0.043 Uiso 1 1 calc R U . . .
C2 C 0.5845(2) 1.0495(2) 0.9174(2) 0.0379(8) Uani 1 1 d D . . . .
H2A H 0.623974 1.074715 0.887274 0.046 Uiso 1 1 calc R U . . .
H2B H 0.548149 1.019618 0.886910 0.046 Uiso 1 1 calc R U . . .
C3 C 0.5436(3) 1.1180(3) 0.9570(2) 0.0497(10) Uani 1 1 d D . . . .
H3A H 0.504361 1.092276 0.987051 0.060 Uiso 1 1 calc R U . . .
H3B H 0.580182 1.147037 0.987814 0.060 Uiso 1 1 calc R U . . .
C4 C 0.5070(3) 1.1810(3) 0.9103(3) 0.0553(11) Uani 1 1 d D . . . .
H4A H 0.481846 1.223769 0.938693 0.083 Uiso 1 1 calc R U . . .
H4B H 0.469539 1.152989 0.880630 0.083 Uiso 1 1 calc R U . . .
H4C H 0.545614 1.207425 0.880919 0.083 Uiso 1 1 calc R U . . .
C5 C 0.7082(2) 0.8329(3) 0.9891(2) 0.0382(8) Uani 1 1 d D . . . .
C6 C 0.7395(3) 0.7568(3) 0.9681(3) 0.0520(11) Uani 1 1 d D . . . .
H6 H 0.738603 0.741543 0.920132 0.062 Uiso 1 1 calc R U . . .
C7 C 0.7718(3) 0.7037(4) 1.0162(3) 0.0604(13) Uani 1 1 d D . . . .
H7 H 0.793395 0.652133 1.001361 0.072 Uiso 1 1 calc R U . . .
C8 C 0.7727(3) 0.7255(4) 1.0865(3) 0.0615(13) Uani 1 1 d D . . . .
H8 H 0.795062 0.688986 1.119795 0.074 Uiso 1 1 calc R U . . .
C9 C 0.7409(3) 0.8005(4) 1.1078(3) 0.0628(13) Uani 1 1 d D . . . .
H9 H 0.741200 0.815170 1.155826 0.075 Uiso 1 1 calc R U . . .
C10 C 0.7086(3) 0.8546(3) 1.0593(2) 0.0531(11) Uani 1 1 d D . . . .
H10 H 0.686977 0.906084 1.074139 0.064 Uiso 1 1 calc R U . . .
C11 C 0.59406(19) 0.8413(2) 0.8770(2) 0.0343(7) Uani 1 1 d D . . . .
C12 C 0.6159(2) 0.7882(3) 0.8232(2) 0.0439(9) Uani 1 1 d D . . . .
H12 H 0.667756 0.783370 0.810547 0.053 Uiso 1 1 calc R U . . .
C13 C 0.5614(3) 0.7424(3) 0.7882(3) 0.0561(11) Uani 1 1 d D . . . .
H13 H 0.575882 0.705668 0.751530 0.067 Uiso 1 1 calc R U . . .
C14 C 0.4866(2) 0.7495(3) 0.8061(3) 0.0552(12) Uani 1 1 d D . . . .
H14 H 0.449463 0.718776 0.781000 0.066 Uiso 1 1 calc R U . . .
C15 C 0.4649(2) 0.8013(3) 0.8604(3) 0.0491(10) Uani 1 1 d D . . . .
H15 H 0.413082 0.804771 0.873239 0.059 Uiso 1 1 calc R U . . .
C16 C 0.5187(2) 0.8483(2) 0.8963(2) 0.0390(8) Uani 1 1 d D . . . .
H16 H 0.504069 0.884372 0.933349 0.047 Uiso 1 1 calc R U . . .
C17 C 0.73451(19) 0.9369(2) 0.86431(19) 0.0332(7) Uani 1 1 d D . . . .
C18 C 0.8080(2) 0.9507(3) 0.8875(2) 0.0400(8) Uani 1 1 d D . . . .
H18 H 0.822456 0.935366 0.933520 0.048 Uiso 1 1 calc R U . . .
C19 C 0.8602(2) 0.9873(3) 0.8424(2) 0.0461(10) Uani 1 1 d D . . . .
H19 H 0.910326 0.997935 0.858155 0.055 Uiso 1 1 calc R U . . .
C20 C 0.8398(2) 1.0084(3) 0.7750(3) 0.0497(10) Uani 1 1 d D . . . .
H20 H 0.875934 1.032855 0.744421 0.060 Uiso 1 1 calc R U . . .
C21 C 0.7662(2) 0.9937(3) 0.7521(2) 0.0495(10) Uani 1 1 d D . . . .
H21 H 0.752174 1.007748 0.705693 0.059 Uiso 1 1 calc R U . . .
C22 C 0.7133(2) 0.9587(3) 0.7967(2) 0.0391(8) Uani 1 1 d D . . . .
H22 H 0.662873 0.949616 0.781268 0.047 Uiso 1 1 calc R U . . .
P2 P 0.81686(17) 0.4068(2) 0.49906(14) 0.0378(6) Uani 0.655(5) 1 d D U P A 1
C23 C 0.8039(4) 0.3602(6) 0.4142(4) 0.0557(17) Uani 0.655(5) 1 d D U P A 1
H23A H 0.777060 0.400793 0.383966 0.067 Uiso 0.655(5) 1 calc R U P A 1
H23B H 0.854303 0.349983 0.393307 0.067 Uiso 0.655(5) 1 calc R U P A 1
C24 C 0.7598(5) 0.2783(7) 0.4144(5) 0.0664(19) Uani 0.655(5) 1 d D U P A 1
H24A H 0.705502 0.291368 0.420898 0.080 Uiso 0.655(5) 1 calc R U P A 1
H24B H 0.776332 0.244859 0.455180 0.080 Uiso 0.655(5) 1 calc R U P A 1
C25 C 0.7683(6) 0.2240(6) 0.3484(6) 0.0726(19) Uani 0.655(5) 1 d D U P A 1
H25A H 0.821579 0.205639 0.343954 0.087 Uiso 0.655(5) 1 calc R U P A 1
H25B H 0.736344 0.173368 0.353157 0.087 Uiso 0.655(5) 1 calc R U P A 1
C26 C 0.7467(7) 0.2685(9) 0.2866(6) 0.089(3) Uani 0.655(5) 1 d D U P A 1
H26A H 0.780110 0.316844 0.280221 0.133 Uiso 0.655(5) 1 calc R U P A 1
H26B H 0.694229 0.287754 0.291207 0.133 Uiso 0.655(5) 1 calc R U P A 1
H26C H 0.750878 0.231252 0.246110 0.133 Uiso 0.655(5) 1 calc R U P A 1
C27 C 0.8698(4) 0.5003(5) 0.4933(3) 0.0374(14) Uani 0.655(5) 1 d D U P A 1
C28 C 0.8744(4) 0.5523(4) 0.5521(4) 0.0444(14) Uani 0.655(5) 1 d D U P A 1
H28 H 0.850836 0.536517 0.594654 0.053 Uiso 0.655(5) 1 calc R U P A 1
C29 C 0.9135(4) 0.6265(4) 0.5473(4) 0.0512(15) Uani 0.655(5) 1 d D U P A 1
H29 H 0.916609 0.662442 0.586662 0.061 Uiso 0.655(5) 1 calc R U P A 1
C30 C 0.9486(5) 0.6492(6) 0.4852(5) 0.0526(18) Uani 0.655(5) 1 d D U P A 1
H30 H 0.976355 0.700016 0.482564 0.063 Uiso 0.655(5) 1 calc R U P A 1
C31 C 0.9432(4) 0.5982(5) 0.4276(5) 0.0600(18) Uani 0.655(5) 1 d D U P A 1
H31 H 0.966989 0.613973 0.385147 0.072 Uiso 0.655(5) 1 calc R U P A 1
C32 C 0.9038(4) 0.5251(5) 0.4315(4) 0.0511(15) Uani 0.655(5) 1 d D U P A 1
H32 H 0.899557 0.490568 0.391223 0.061 Uiso 0.655(5) 1 calc R U P A 1
C33 C 0.7273(6) 0.4314(8) 0.5372(6) 0.041(2) Uani 0.655(5) 1 d D U P A 1
C34 C 0.7269(7) 0.4431(7) 0.6082(6) 0.052(2) Uani 0.655(5) 1 d D U P A 1
H34 H 0.769343 0.428104 0.636001 0.062 Uiso 0.655(5) 1 calc R U P A 1
C35 C 0.6626(7) 0.4775(7) 0.6380(7) 0.059(2) Uani 0.655(5) 1 d D U P A 1
H35 H 0.660643 0.485066 0.687198 0.071 Uiso 0.655(5) 1 calc R U P A 1
C36 C 0.6018(9) 0.5007(10) 0.5981(8) 0.057(3) Uani 0.655(5) 1 d D U P A 1
H36 H 0.557572 0.522134 0.619939 0.068 Uiso 0.655(5) 1 calc R U P A 1
C37 C 0.6043(7) 0.4933(7) 0.5273(8) 0.053(2) Uani 0.655(5) 1 d D U P A 1
H37 H 0.562281 0.510044 0.499566 0.063 Uiso 0.655(5) 1 calc R U P A 1
C38 C 0.6695(6) 0.4608(6) 0.4959(6) 0.048(2) Uani 0.655(5) 1 d D U P A 1
H38 H 0.673703 0.459045 0.446481 0.057 Uiso 0.655(5) 1 calc R U P A 1
C39 C 0.8688(6) 0.3331(7) 0.5515(6) 0.0397(19) Uani 0.655(5) 1 d D U P A 1
C40 C 0.8307(5) 0.2700(7) 0.5866(7) 0.0446(19) Uani 0.655(5) 1 d D U P A 1
H40 H 0.777085 0.266264 0.584284 0.053 Uiso 0.655(5) 1 calc R U P A 1
C41 C 0.8719(5) 0.2125(6) 0.6250(6) 0.0490(19) Uani 0.655(5) 1 d D U P A 1
H41 H 0.845610 0.169361 0.649189 0.059 Uiso 0.655(5) 1 calc R U P A 1
C42 C 0.9495(5) 0.2156(6) 0.6295(6) 0.047(2) Uani 0.655(5) 1 d D U P A 1
H42 H 0.976667 0.174675 0.655401 0.056 Uiso 0.655(5) 1 calc R U P A 1
C43 C 0.9873(6) 0.2797(7) 0.5953(5) 0.049(2) Uani 0.655(5) 1 d D U P A 1
H43 H 1.040913 0.283439 0.598164 0.059 Uiso 0.655(5) 1 calc R U P A 1
C44 C 0.9471(6) 0.3384(7) 0.5569(5) 0.045(2) Uani 0.655(5) 1 d D U P A 1
H44 H 0.973255 0.382592 0.534132 0.055 Uiso 0.655(5) 1 calc R U P A 1
P2B P 0.8176(4) 0.3786(3) 0.4914(4) 0.0491(14) Uani 0.345(5) 1 d D U P A 2
C23B C 0.8665(7) 0.4699(8) 0.4539(9) 0.053(2) Uani 0.345(5) 1 d D U P A 2
H23C H 0.913156 0.451091 0.429931 0.064 Uiso 0.345(5) 1 calc R U P A 2
H23D H 0.833363 0.496784 0.418733 0.064 Uiso 0.345(5) 1 calc R U P A 2
C24B C 0.8866(10) 0.5320(9) 0.5084(10) 0.052(3) Uani 0.345(5) 1 d D U P A 2
H24C H 0.921140 0.506792 0.543204 0.063 Uiso 0.345(5) 1 calc R U P A 2
H24D H 0.840515 0.551917 0.532717 0.063 Uiso 0.345(5) 1 calc R U P A 2
C25B C 0.9275(9) 0.6081(10) 0.4686(9) 0.056(3) Uani 0.345(5) 1 d D U P A 2
H25C H 0.970979 0.586900 0.441254 0.068 Uiso 0.345(5) 1 calc R U P A 2
H25D H 0.891491 0.635242 0.436039 0.068 Uiso 0.345(5) 1 calc R U P A 2
C26B C 0.9532(12) 0.6678(12) 0.5197(12) 0.069(5) Uani 0.345(5) 1 d D U P A 2
H26D H 0.991605 0.704200 0.498743 0.104 Uiso 0.345(5) 1 calc R U P A 2
H26E H 0.975098 0.637955 0.559572 0.104 Uiso 0.345(5) 1 calc R U P A 2
H26F H 0.910280 0.701768 0.535521 0.104 Uiso 0.345(5) 1 calc R U P A 2
C27B C 0.7890(7) 0.3141(8) 0.4174(7) 0.049(2) Uani 0.345(5) 1 d D U P A 2
C28B C 0.7707(7) 0.2312(8) 0.4296(8) 0.052(3) Uani 0.345(5) 1 d D U P A 2
H28B H 0.772516 0.209341 0.475730 0.063 Uiso 0.345(5) 1 calc R U P A 2
C29B C 0.7498(8) 0.1800(9) 0.3744(7) 0.056(3) Uani 0.345(5) 1 d D U P A 2
H29B H 0.736350 0.123668 0.384501 0.067 Uiso 0.345(5) 1 calc R U P A 2
C30B C 0.7473(8) 0.2060(9) 0.3050(8) 0.055(3) Uani 0.345(5) 1 d D U P A 2
H30B H 0.725704 0.174819 0.267717 0.066 Uiso 0.345(5) 1 calc R U P A 2
C31B C 0.7814(11) 0.2855(11) 0.2981(10) 0.074(4) Uani 0.345(5) 1 d D U P A 2
H31B H 0.800368 0.299885 0.253242 0.089 Uiso 0.345(5) 1 calc R U P A 2
C32B C 0.7894(9) 0.3420(10) 0.3484(8) 0.068(3) Uani 0.345(5) 1 d D U P A 2
H32B H 0.795328 0.399706 0.337730 0.082 Uiso 0.345(5) 1 calc R U P A 2
C33B C 0.7331(11) 0.4160(18) 0.5359(12) 0.045(3) Uani 0.345(5) 1 d D U P A 2
C34B C 0.7204(13) 0.4212(13) 0.6073(12) 0.048(3) Uani 0.345(5) 1 d D U P A 2
H34B H 0.759176 0.403059 0.638179 0.058 Uiso 0.345(5) 1 calc R U P A 2
C35B C 0.6525(12) 0.4521(12) 0.6358(12) 0.050(3) Uani 0.345(5) 1 d D U P A 2
H35B H 0.644103 0.451693 0.684837 0.060 Uiso 0.345(5) 1 calc R U P A 2
C36B C 0.5987(16) 0.4829(19) 0.5910(14) 0.051(4) Uani 0.345(5) 1 d D U P A 2
H36B H 0.556840 0.513632 0.608641 0.061 Uiso 0.345(5) 1 calc R U P A 2
C37B C 0.6055(13) 0.4694(14) 0.5214(14) 0.049(3) Uani 0.345(5) 1 d D U P A 2
H37B H 0.565519 0.485662 0.491068 0.058 Uiso 0.345(5) 1 calc R U P A 2
C38B C 0.6700(11) 0.4322(11) 0.4936(13) 0.047(3) Uani 0.345(5) 1 d D U P A 2
H38B H 0.671352 0.417560 0.445568 0.057 Uiso 0.345(5) 1 calc R U P A 2
C39B C 0.8780(11) 0.3201(15) 0.5482(13) 0.043(3) Uani 0.345(5) 1 d D U P A 2
C40B C 0.8503(11) 0.2581(14) 0.5929(13) 0.048(3) Uani 0.345(5) 1 d D U P A 2
H40B H 0.797336 0.249088 0.597552 0.058 Uiso 0.345(5) 1 calc R U P A 2
C41B C 0.9013(11) 0.2101(12) 0.6302(10) 0.050(3) Uani 0.345(5) 1 d D U P A 2
H41B H 0.882548 0.167834 0.660549 0.060 Uiso 0.345(5) 1 calc R U P A 2
C42B C 0.9771(10) 0.2211(14) 0.6252(12) 0.049(3) Uani 0.345(5) 1 d D U P A 2
H42B H 1.010719 0.188991 0.653120 0.059 Uiso 0.345(5) 1 calc R U P A 2
C43B C 1.0048(11) 0.2797(14) 0.5787(11) 0.049(3) Uani 0.345(5) 1 d D U P A 2
H43B H 1.057818 0.287160 0.573547 0.059 Uiso 0.345(5) 1 calc R U P A 2
C44B C 0.9553(11) 0.3271(15) 0.5401(11) 0.046(3) Uani 0.345(5) 1 d D U P A 2
H44B H 0.974841 0.365724 0.506930 0.055 Uiso 0.345(5) 1 calc R U P A 2
C45 C 0.9563(3) 0.5458(3) 0.7610(3) 0.0533(11) Uani 1 1 d . . . . .
C46 C 0.9388(3) 0.6249(3) 0.8040(3) 0.0530(11) Uani 1 1 d . . . . .
C47 C 0.8633(3) 0.6674(3) 0.7865(3) 0.0525(11) Uani 1 1 d . . . . .
C48 C 0.5249(2) 1.1224(3) 0.6927(2) 0.0483(10) Uani 1 1 d . . . . .
C49 C 0.5421(3) 1.1810(3) 0.6312(3) 0.0512(11) Uani 1 1 d . . . . .
C50 C 0.6194(3) 1.1655(3) 0.5956(3) 0.0535(11) Uani 1 1 d . . . . .

loop_
_atom_site_aniso_label
_atom_site_aniso_U_11
_atom_site_aniso_U_22
_atom_site_aniso_U_33
_atom_site_aniso_U_23
_atom_site_aniso_U_13
_atom_site_aniso_U_12
S1 0.0485(6) 0.0411(5) 0.0535(6) -0.0008(5) 0.0120(4) 0.0072(4)
S2 0.0617(6) 0.0370(5) 0.0426(5) 0.0003(4) 0.0016(4) 0.0116(4)
S4 0.0352(5) 0.0740(7) 0.0371(5) -0.0052(5) 0.0046(4) 0.0120(4)
S5 0.0336(5) 0.0447(5) 0.0387(5) -0.0031(4) -0.0045(3) -0.0006(3)
F1 0.0710(18) 0.0680(18) 0.0500(16) 0.0015(13) 0.0236(13) 0.0085(14)
F2 0.0539(18) 0.096(3) 0.083(2) -0.002(2) -0.0062(15) 0.0240(16)
F3 0.080(2) 0.080(2) 0.0459(16) -0.0055(14) -0.0016(14) -0.0084(16)
F4 0.073(2) 0.081(2) 0.081(2) -0.0116(19) 0.0141(17) -0.0310(17)
F5 0.097(2) 0.0425(15) 0.090(2) -0.0206(16) 0.0279(19) -0.0027(14)
F6 0.085(2) 0.0454(15) 0.0644(19) 0.0165(13) 0.0200(15) 0.0072(13)
F7 0.082(2) 0.088(2) 0.0399(14) -0.0242(14) 0.0073(13) -0.0330(17)
F8 0.0624(18) 0.0633(18) 0.080(2) -0.0146(15) 0.0399(15) -0.0009(13)
F9 0.102(3) 0.0443(16) 0.098(3) -0.0201(16) 0.037(2) -0.0175(15)
F10 0.0485(14) 0.0564(16) 0.0686(18) 0.0052(13) 0.0073(12) 0.0082(11)
F11 0.0601(18) 0.101(3) 0.073(2) -0.0143(19) 0.0062(15) -0.0421(17)
F12 0.074(2) 0.079(2) 0.072(2) 0.0142(17) 0.0278(16) -0.0110(16)
O1 0.085(3) 0.0462(18) 0.059(2) -0.0097(16) 0.0004(17) 0.0192(16)
O2 0.089(3) 0.0488(19) 0.0488(19) 0.0114(15) 0.0048(17) 0.0131(16)
O3 0.059(2) 0.064(2) 0.086(3) -0.001(2) 0.0085(19) 0.0209(16)
O4 0.064(2) 0.0582(19) 0.057(2) 0.0009(16) 0.0244(16) 0.0022(15)
O5 0.0474(17) 0.068(2) 0.0454(18) 0.0118(15) -0.0045(13) -0.0060(14)
O6 0.0414(16) 0.0448(16) 0.0492(17) -0.0036(13) -0.0084(12) -0.0038(11)
O7 0.0550(19) 0.079(2) 0.0349(16) -0.0107(15) 0.0001(12) 0.0148(16)
O8 0.0420(19) 0.126(4) 0.061(2) 0.003(2) 0.0142(15) 0.0218(19)
N1 0.054(2) 0.044(2) 0.051(2) -0.0036(16) 0.0005(16) 0.0049(15)
N2 0.0365(18) 0.063(2) 0.043(2) -0.0025(17) -0.0050(14) 0.0118(15)
P1 0.0234(4) 0.0402(5) 0.0297(4) -0.0027(4) -0.0004(3) -0.0001(3)
C1 0.0312(19) 0.045(2) 0.0323(19) -0.0060(15) 0.0007(13) -0.0007(13)
C2 0.0346(19) 0.0418(19) 0.0374(19) -0.0052(16) -0.0037(14) 0.0002(14)
C3 0.057(3) 0.049(2) 0.043(2) -0.0050(19) 0.0047(19) 0.0095(19)
C4 0.064(3) 0.043(2) 0.058(3) -0.006(2) -0.006(2) 0.0087(19)
C5 0.0281(18) 0.049(2) 0.038(2) 0.0054(16) -0.0009(14) 0.0000(14)
C6 0.048(2) 0.061(3) 0.047(2) 0.001(2) 0.0032(18) 0.0169(19)
C7 0.058(3) 0.065(3) 0.059(3) 0.011(2) -0.001(2) 0.021(2)
C8 0.058(3) 0.071(3) 0.056(3) 0.019(3) -0.009(2) 0.009(2)
C9 0.075(3) 0.074(3) 0.039(3) 0.011(2) -0.012(2) -0.001(3)
C10 0.062(3) 0.057(3) 0.041(2) -0.001(2) -0.0060(19) 0.000(2)
C11 0.0264(17) 0.0364(18) 0.040(2) -0.0007(15) -0.0020(13) 0.0005(13)
C12 0.036(2) 0.044(2) 0.052(2) -0.0107(18) -0.0047(16) 0.0061(15)
C13 0.055(3) 0.044(2) 0.069(3) -0.015(2) -0.010(2) 0.0002(18)
C14 0.046(3) 0.040(2) 0.080(3) -0.001(2) -0.021(2) -0.0094(17)
C15 0.0302(19) 0.047(2) 0.070(3) 0.006(2) -0.0041(18) -0.0068(15)
C16 0.0277(18) 0.0430(19) 0.046(2) 0.0066(17) -0.0019(14) -0.0003(14)
C17 0.0254(17) 0.0406(18) 0.0334(18) -0.0042(15) 0.0012(13) -0.0001(13)
C18 0.0280(18) 0.054(2) 0.038(2) -0.0029(17) -0.0033(14) -0.0005(15)
C19 0.0250(19) 0.057(2) 0.057(3) -0.001(2) 0.0003(16) -0.0043(15)
C20 0.034(2) 0.060(3) 0.055(3) 0.005(2) 0.0128(17) -0.0016(17)
C21 0.042(2) 0.068(3) 0.039(2) 0.006(2) 0.0031(17) 0.0028(18)
C22 0.0283(18) 0.055(2) 0.0338(19) -0.0011(17) -0.0018(14) -0.0011(15)
P2 0.0333(9) 0.0419(15) 0.0380(9) 0.0023(10) -0.0028(6) 0.0028(11)
C23 0.050(3) 0.063(4) 0.054(4) -0.013(3) -0.002(3) 0.004(3)
C24 0.062(4) 0.066(5) 0.071(4) -0.022(4) -0.012(3) 0.003(4)
C25 0.063(4) 0.067(4) 0.087(5) -0.021(4) -0.002(4) 0.005(3)
C26 0.068(6) 0.114(8) 0.083(7) -0.031(6) -0.007(5) 0.008(6)
C27 0.037(3) 0.050(4) 0.025(3) -0.005(3) 0.000(2) 0.010(3)
C28 0.056(4) 0.042(3) 0.035(3) 0.002(3) 0.015(2) -0.003(2)
C29 0.061(4) 0.041(3) 0.052(4) 0.001(3) 0.016(3) -0.001(3)
C30 0.058(4) 0.048(4) 0.052(5) 0.013(4) 0.010(4) -0.003(3)
C31 0.055(4) 0.075(4) 0.050(4) 0.016(4) 0.020(3) -0.004(3)
C32 0.047(3) 0.068(4) 0.038(3) 0.004(3) 0.011(3) -0.003(3)
C33 0.035(3) 0.040(5) 0.048(3) 0.010(3) -0.005(3) -0.003(3)
C34 0.054(4) 0.045(5) 0.057(4) -0.004(4) -0.018(3) -0.003(4)
C35 0.069(5) 0.047(5) 0.061(4) -0.005(4) -0.009(4) 0.000(4)
C36 0.053(4) 0.055(7) 0.062(5) 0.010(4) 0.004(3) -0.007(4)
C37 0.041(3) 0.058(6) 0.059(4) 0.012(5) -0.002(3) 0.002(4)
C38 0.041(3) 0.050(5) 0.052(4) 0.011(4) 0.000(3) 0.001(4)
C39 0.039(3) 0.039(4) 0.041(3) 0.000(3) -0.003(3) -0.002(3)
C40 0.042(4) 0.040(4) 0.052(4) 0.006(3) 0.000(3) 0.005(3)
C41 0.043(4) 0.043(3) 0.061(4) 0.009(3) 0.003(4) 0.010(4)
C42 0.034(5) 0.048(4) 0.058(4) -0.003(3) -0.006(4) 0.013(4)
C43 0.040(4) 0.053(3) 0.056(5) -0.001(4) -0.005(3) 0.007(3)
C44 0.042(4) 0.044(4) 0.050(5) 0.003(4) -0.006(3) 0.003(3)
P2B 0.0315(17) 0.027(2) 0.089(3) 0.003(2) 0.0121(17) 0.0026(17)
C23B 0.046(5) 0.053(5) 0.061(5) -0.001(5) -0.002(5) 0.011(4)
C24B 0.053(5) 0.049(5) 0.055(5) -0.002(5) -0.001(5) 0.005(4)
C25B 0.054(5) 0.059(5) 0.057(6) 0.001(5) 0.007(5) -0.007(5)
C26B 0.072(9) 0.058(9) 0.078(11) 0.007(9) 0.014(9) -0.009(7)
C27B 0.036(5) 0.034(5) 0.078(5) 0.003(5) 0.005(4) 0.000(4)
C28B 0.046(5) 0.041(5) 0.070(6) -0.005(5) 0.005(5) 0.009(4)
C29B 0.039(5) 0.056(6) 0.071(6) -0.003(5) -0.003(5) 0.008(5)
C30B 0.043(5) 0.061(6) 0.062(6) -0.012(6) -0.008(5) 0.008(5)
C31B 0.060(7) 0.073(7) 0.089(7) -0.022(6) -0.004(6) -0.016(6)
C32B 0.064(5) 0.063(5) 0.076(6) -0.003(5) -0.007(5) -0.007(5)
C33B 0.038(5) 0.039(6) 0.059(5) -0.001(5) -0.004(4) -0.004(4)
C34B 0.051(5) 0.041(7) 0.053(5) -0.003(5) -0.008(5) -0.004(5)
C35B 0.054(6) 0.045(7) 0.052(5) 0.000(6) 0.005(5) -0.007(6)
C36B 0.050(5) 0.046(8) 0.056(6) 0.006(6) 0.005(5) -0.007(5)
C37B 0.040(5) 0.048(8) 0.058(6) 0.005(6) -0.003(5) -0.003(5)
C38B 0.041(5) 0.042(7) 0.058(5) 0.006(6) 0.001(4) 0.002(5)
C39B 0.043(5) 0.040(5) 0.046(5) 0.002(5) 0.004(4) -0.003(4)
C40B 0.047(7) 0.044(6) 0.053(6) 0.003(5) 0.007(6) -0.001(6)
C41B 0.045(7) 0.052(5) 0.053(5) 0.007(4) 0.001(6) 0.003(6)
C42B 0.044(7) 0.047(5) 0.056(5) 0.000(5) -0.002(6) -0.002(6)
C43B 0.043(6) 0.050(5) 0.054(6) 0.002(5) 0.002(5) -0.004(5)
C44B 0.040(5) 0.049(6) 0.048(6) 0.001(5) 0.002(5) 0.000(5)
C45 0.052(3) 0.060(3) 0.048(3) 0.000(2) 0.011(2) 0.012(2)
C46 0.056(3) 0.056(3) 0.047(3) -0.004(2) 0.0116(19) -0.013(2)
C47 0.068(3) 0.039(2) 0.050(3) 0.0003(19) 0.017(2) 0.0008(19)
C48 0.046(2) 0.054(2) 0.045(2) -0.0153(19) 0.0142(18) -0.0111(18)
C49 0.056(3) 0.042(2) 0.056(3) -0.010(2) 0.015(2) -0.0077(18)
C50 0.047(2) 0.067(3) 0.046(2) -0.001(2) 0.0128(18) -0.016(2)

loop_
_atom_type_symbol
_atom_type_description
_atom_type_scat_dispersion_real
_atom_type_scat_dispersion_imag
_atom_type_scat_source
C C 0.0181 0.0091 'International Tables Vol C Tables 4.2.6.8 and 6.1.1.4'
H H 0.0000 0.0000 'International Tables Vol C Tables 4.2.6.8 and 6.1.1.4'
F F 0.0727 0.0534 'International Tables Vol C Tables 4.2.6.8 and 6.1.1.4'
N N 0.0311 0.0180 'International Tables Vol C Tables 4.2.6.8 and 6.1.1.4'
O O 0.0492 0.0322 'International Tables Vol C Tables 4.2.6.8 and 6.1.1.4'
P P 0.2955 0.4335 'International Tables Vol C Tables 4.2.6.8 and 6.1.1.4'
S S 0.3331 0.5567 'International Tables Vol C Tables 4.2.6.8 and 6.1.1.4'

loop_
_geom_angle_atom_site_label_1
_geom_angle_atom_site_label_2
_geom_angle_atom_site_label_3
_geom_angle
_geom_angle_site_symmetry_1
_geom_angle_site_symmetry_3
_geom_angle_publ_flag
O3 S1 N1 108.5(2) . . ?
O3 S1 C47 104.8(2) . . ?
O4 S1 O3 118.7(2) . . ?
O4 S1 N1 115.5(2) . . ?
O4 S1 C47 105.6(2) . . ?
N1 S1 C47 101.7(2) . . ?
O1 S2 O2 119.0(2) . . ?
O1 S2 N1 107.9(2) . . ?
O1 S2 C45 105.3(2) . . ?
O2 S2 N1 116.3(2) . . ?
O2 S2 C45 104.8(2) . . ?
N1 S2 C45 101.3(2) . . ?
O7 S4 O8 118.6(2) . . ?
O7 S4 N2 115.6(2) . . ?
O7 S4 C50 105.0(2) . . ?
O8 S4 N2 108.8(2) . . ?
O8 S4 C50 104.8(3) . . ?
N2 S4 C50 101.9(2) . . ?
O5 S5 N2 109.0(2) . . ?
O5 S5 C48 105.7(2) . . ?
O6 S5 O5 118.22(19) . . ?
O6 S5 N2 115.78(19) . . ?
O6 S5 C48 105.1(2) . . ?
N2 S5 C48 100.9(2) . . ?
S2 N1 S1 120.5(3) . . ?
S4 N2 S5 120.9(2) . . ?
C1 P1 C5 109.28(19) . . ?
C1 P1 C11 109.85(17) . . ?
C5 P1 C11 109.82(18) . . ?
C17 P1 C1 109.14(18) . . ?
C17 P1 C5 110.02(17) . . ?
C17 P1 C11 108.70(17) . . ?
P1 C1 H1A 108.8 . . ?
P1 C1 H1B 108.8 . . ?
H1A C1 H1B 107.7 . . ?
C2 C1 P1 113.6(3) . . ?
C2 C1 H1A 108.8 . . ?
C2 C1 H1B 108.8 . . ?
C1 C2 H2A 109.5 . . ?
C1 C2 H2B 109.5 . . ?
H2A C2 H2B 108.1 . . ?
C3 C2 C1 110.9(3) . . ?
C3 C2 H2A 109.5 . . ?
C3 C2 H2B 109.5 . . ?
C2 C3 H3A 109.0 . . ?
C2 C3 H3B 109.0 . . ?
H3A C3 H3B 107.8 . . ?
C4 C3 C2 113.1(4) . . ?
C4 C3 H3A 109.0 . . ?
C4 C3 H3B 109.0 . . ?
C3 C4 H4A 109.5 . . ?
C3 C4 H4B 109.5 . . ?
C3 C4 H4C 109.5 . . ?
H4A C4 H4B 109.5 . . ?
H4A C4 H4C 109.5 . . ?
H4B C4 H4C 109.5 . . ?
C6 C5 P1 119.1(3) . . ?
C10 C5 P1 121.2(3) . . ?
C10 C5 C6 119.7(4) . . ?
C5 C6 H6 119.7 . . ?
C7 C6 C5 120.6(5) . . ?
C7 C6 H6 119.7 . . ?
C6 C7 H7 120.1 . . ?
C6 C7 C8 119.9(5) . . ?
C8 C7 H7 120.1 . . ?
C7 C8 H8 120.1 . . ?
C9 C8 C7 119.8(5) . . ?
C9 C8 H8 120.1 . . ?
C8 C9 H9 119.7 . . ?
C8 C9 C10 120.5(5) . . ?
C10 C9 H9 119.7 . . ?
C5 C10 C9 119.6(5) . . ?
C5 C10 H10 120.2 . . ?
C9 C10 H10 120.2 . . ?
C12 C11 P1 119.9(3) . . ?
C16 C11 P1 119.1(3) . . ?
C16 C11 C12 120.9(4) . . ?
C11 C12 H12 120.4 . . ?
C13 C12 C11 119.2(4) . . ?
C13 C12 H12 120.4 . . ?
C12 C13 H13 119.8 . . ?
C14 C13 C12 120.5(5) . . ?
C14 C13 H13 119.8 . . ?
C13 C14 H14 119.8 . . ?
C13 C14 C15 120.4(4) . . ?
C15 C14 H14 119.8 . . ?
C14 C15 H15 119.8 . . ?
C14 C15 C16 120.3(4) . . ?
C16 C15 H15 119.8 . . ?
C11 C16 C15 118.7(4) . . ?
C11 C16 H16 120.7 . . ?
C15 C16 H16 120.7 . . ?
C18 C17 P1 119.4(3) . . ?
C18 C17 C22 120.6(3) . . ?
C22 C17 P1 119.8(3) . . ?
C17 C18 H18 120.4 . . ?
C17 C18 C19 119.2(4) . . ?
C19 C18 H18 120.4 . . ?
C18 C19 H19 119.7 . . ?
C20 C19 C18 120.6(4) . . ?
C20 C19 H19 119.7 . . ?
C19 C20 H20 120.1 . . ?
C19 C20 C21 119.8(4) . . ?
C21 C20 H20 120.1 . . ?
C20 C21 H21 119.9 . . ?
C22 C21 C20 120.3(4) . . ?
C22 C21 H21 119.9 . . ?
C17 C22 H22 120.2 . . ?
C21 C22 C17 119.6(4) . . ?
C21 C22 H22 120.2 . . ?
C27 P2 C23 111.1(4) . . ?
C27 P2 C33 108.0(5) . . ?
C27 P2 C39 108.6(5) . . ?
C33 P2 C23 110.3(5) . . ?
C33 P2 C39 111.5(5) . . ?
C39 P2 C23 107.4(5) . . ?
P2 C23 H23A 108.6 . . ?
P2 C23 H23B 108.6 . . ?
H23A C23 H23B 107.6 . . ?
C24 C23 P2 114.7(6) . . ?
C24 C23 H23A 108.6 . . ?
C24 C23 H23B 108.6 . . ?
C23 C24 H24A 108.4 . . ?
C23 C24 H24B 108.4 . . ?
C23 C24 C25 115.6(9) . . ?
H24A C24 H24B 107.4 . . ?
C25 C24 H24A 108.4 . . ?
C25 C24 H24B 108.4 . . ?
C24 C25 H25A 109.2 . . ?
C24 C25 H25B 109.2 . . ?
H25A C25 H25B 107.9 . . ?
C26 C25 C24 111.9(9) . . ?
C26 C25 H25A 109.2 . . ?
C26 C25 H25B 109.2 . . ?
C25 C26 H26A 109.5 . . ?
C25 C26 H26B 109.5 . . ?
C25 C26 H26C 109.5 . . ?
H26A C26 H26B 109.5 . . ?
H26A C26 H26C 109.5 . . ?
H26B C26 H26C 109.5 . . ?
C28 C27 P2 118.8(5) . . ?
C32 C27 P2 121.6(6) . . ?
C32 C27 C28 119.5(7) . . ?
C27 C28 H28 120.4 . . ?
C29 C28 C27 119.1(6) . . ?
C29 C28 H28 120.4 . . ?
C28 C29 H29 119.8 . . ?
C28 C29 C30 120.4(7) . . ?
C30 C29 H29 119.8 . . ?
C29 C30 H30 119.9 . . ?
C31 C30 C29 120.1(8) . . ?
C31 C30 H30 119.9 . . ?
C30 C31 H31 120.0 . . ?
C32 C31 C30 120.0(7) . . ?
C32 C31 H31 120.0 . . ?
C27 C32 H32 119.6 . . ?
C31 C32 C27 120.8(7) . . ?
C31 C32 H32 119.6 . . ?
C34 C33 P2 116.1(8) . . ?
C34 C33 C38 121.3(9) . . ?
C38 C33 P2 119.9(7) . . ?
C33 C34 H34 121.1 . . ?
C33 C34 C35 117.9(9) . . ?
C35 C34 H34 121.1 . . ?
C34 C35 H35 119.3 . . ?
C36 C35 C34 121.3(10) . . ?
C36 C35 H35 119.3 . . ?
C35 C36 H36 119.7 . . ?
C37 C36 C35 120.5(11) . . ?
C37 C36 H36 119.7 . . ?
C36 C37 H37 120.5 . . ?
C36 C37 C38 119.1(10) . . ?
C38 C37 H37 120.5 . . ?
C33 C38 C37 119.5(9) . . ?
C33 C38 H38 120.3 . . ?
C37 C38 H38 120.3 . . ?
C40 C39 P2 120.0(7) . . ?
C40 C39 C44 119.4(8) . . ?
C44 C39 P2 120.6(7) . . ?
C39 C40 H40 120.5 . . ?
C41 C40 C39 119.1(8) . . ?
C41 C40 H40 120.5 . . ?
C40 C41 H41 118.9 . . ?
C42 C41 C40 122.2(8) . . ?
C42 C41 H41 118.9 . . ?
C41 C42 H42 120.7 . . ?
C41 C42 C43 118.5(8) . . ?
C43 C42 H42 120.7 . . ?
C42 C43 H43 119.9 . . ?
C42 C43 C44 120.1(9) . . ?
C44 C43 H43 119.9 . . ?
C39 C44 H44 119.7 . . ?
C43 C44 C39 120.6(9) . . ?
C43 C44 H44 119.7 . . ?
C27B P2B C23B 105.9(8) . . ?
C33B P2B C23B 107.9(10) . . ?
C33B P2B C27B 108.8(10) . . ?
C39B P2B C23B 111.8(9) . . ?
C39B P2B C27B 110.1(11) . . ?
C39B P2B C33B 112.1(11) . . ?
P2B C23B H23C 109.3 . . ?
P2B C23B H23D 109.3 . . ?
H23C C23B H23D 108.0 . . ?
C24B C23B P2B 111.6(11) . . ?
C24B C23B H23C 109.3 . . ?
C24B C23B H23D 109.3 . . ?
C23B C24B H24C 110.5 . . ?
C23B C24B H24D 110.5 . . ?
C23B C24B C25B 106.2(13) . . ?
H24C C24B H24D 108.7 . . ?
C25B C24B H24C 110.5 . . ?
C25B C24B H24D 110.5 . . ?
C24B C25B H25C 110.0 . . ?
C24B C25B H25D 110.0 . . ?
H25C C25B H25D 108.3 . . ?
C26B C25B C24B 108.7(14) . . ?
C26B C25B H25C 110.0 . . ?
C26B C25B H25D 110.0 . . ?
C25B C26B H26D 109.5 . . ?
C25B C26B H26E 109.5 . . ?
C25B C26B H26F 109.5 . . ?
H26D C26B H26E 109.5 . . ?
H26D C26B H26F 109.5 . . ?
H26E C26B H26F 109.5 . . ?
C28B C27B P2B 118.3(10) . . ?
C28B C27B C32B 117.8(13) . . ?
C32B C27B P2B 123.7(11) . . ?
C27B C28B H28B 120.1 . . ?
C27B C28B C29B 119.9(14) . . ?
C29B C28B H28B 120.1 . . ?
C28B C29B H29B 118.0 . . ?
C28B C29B C30B 124.1(14) . . ?
C30B C29B H29B 118.0 . . ?
C29B C30B H30B 124.9 . . ?
C29B C30B C31B 110.1(14) . . ?
C31B C30B H30B 124.9 . . ?
C30B C31B H31B 117.0 . . ?
C32B C31B C30B 126.1(17) . . ?
C32B C31B H31B 117.0 . . ?
C27B C32B H32B 121.0 . . ?
C31B C32B C27B 118.1(15) . . ?
C31B C32B H32B 121.0 . . ?
C34B C33B P2B 127.8(15) . . ?
C34B C33B C38B 115.4(16) . . ?
C38B C33B P2B 116.2(14) . . ?
C33B C34B H34B 118.6 . . ?
C33B C34B C35B 122.7(17) . . ?
C35B C34B H34B 118.6 . . ?
C34B C35B H35B 120.9 . . ?
C36B C35B C34B 118.2(17) . . ?
C36B C35B H35B 120.9 . . ?
C35B C36B H36B 120.1 . . ?
C37B C36B C35B 119.9(19) . . ?
C37B C36B H36B 120.1 . . ?
C36B C37B H37B 119.5 . . ?
C36B C37B C38B 121.0(18) . . ?
C38B C37B H37B 119.5 . . ?
C33B C38B H38B 119.7 . . ?
C37B C38B C33B 120.7(17) . . ?
C37B C38B H38B 119.7 . . ?
C40B C39B P2B 122.3(14) . . ?
C44B C39B P2B 118.6(14) . . ?
C44B C39B C40B 118.3(14) . . ?
C39B C40B H40B 120.6 . . ?
C41B C40B C39B 118.7(15) . . ?
C41B C40B H40B 120.6 . . ?
C40B C41B H41B 118.8 . . ?
C42B C41B C40B 122.4(16) . . ?
C42B C41B H41B 118.8 . . ?
C41B C42B H42B 120.5 . . ?
C41B C42B C43B 119.0(16) . . ?
C43B C42B H42B 120.5 . . ?
C42B C43B H43B 120.1 . . ?
C44B C43B C42B 119.7(16) . . ?
C44B C43B H43B 120.1 . . ?
C39B C44B H44B 119.2 . . ?
C43B C44B C39B 121.6(16) . . ?
C43B C44B H44B 119.2 . . ?
F1 C45 S2 109.0(4) . . ?
F1 C45 F2 107.8(4) . . ?
F1 C45 C46 107.9(4) . . ?
F2 C45 S2 109.5(4) . . ?
F2 C45 C46 109.0(4) . . ?
C46 C45 S2 113.5(3) . . ?
F3 C46 F4 107.7(4) . . ?
F3 C46 C45 108.9(4) . . ?
F3 C46 C47 109.4(4) . . ?
F4 C46 C45 107.4(4) . . ?
F4 C46 C47 108.4(4) . . ?
C47 C46 C45 114.9(4) . . ?
F5 C47 S1 109.5(3) . . ?
F5 C47 C46 108.4(5) . . ?
F6 C47 S1 108.8(4) . . ?
F6 C47 F5 108.7(4) . . ?
F6 C47 C46 108.2(4) . . ?
C46 C47 S1 113.2(3) . . ?
F7 C48 S5 108.8(4) . . ?
F7 C48 F8 108.6(4) . . ?
F7 C48 C49 109.4(4) . . ?
F8 C48 S5 108.9(3) . . ?
F8 C48 C49 108.2(4) . . ?
C49 C48 S5 112.9(3) . . ?
F9 C49 F10 107.9(4) . . ?
F9 C49 C48 108.5(4) . . ?
F9 C49 C50 107.8(4) . . ?
F10 C49 C48 109.2(4) . . ?
F10 C49 C50 108.6(4) . . ?
C48 C49 C50 114.5(4) . . ?
F11 C50 S4 108.9(4) . . ?
F11 C50 F12 108.3(4) . . ?
F11 C50 C49 108.2(4) . . ?
F12 C50 S4 109.7(3) . . ?
F12 C50 C49 107.9(4) . . ?
C49 C50 S4 113.6(3) . . ?

loop_
_geom_bond_atom_site_label_1
_geom_bond_atom_site_label_2
_geom_bond_distance
_geom_bond_site_symmetry_2
_geom_bond_publ_flag
S1 O3 1.417(4) . ?
S1 O4 1.417(4) . ?
S1 N1 1.584(4) . ?
S1 C47 1.833(5) . ?
S2 O1 1.417(4) . ?
S2 O2 1.427(4) . ?
S2 N1 1.575(4) . ?
S2 C45 1.839(5) . ?
S4 O7 1.417(3) . ?
S4 O8 1.425(4) . ?
S4 N2 1.563(4) . ?
S4 C50 1.833(6) . ?
S5 O5 1.422(3) . ?
S5 O6 1.421(3) . ?
S5 N2 1.588(4) . ?
S5 C48 1.834(5) . ?
F1 C45 1.339(6) . ?
F2 C45 1.342(6) . ?
F3 C46 1.347(6) . ?
F4 C46 1.354(5) . ?
F5 C47 1.340(5) . ?
F6 C47 1.337(6) . ?
F7 C48 1.336(6) . ?
F8 C48 1.346(5) . ?
F9 C49 1.342(5) . ?
F10 C49 1.351(6) . ?
F11 C50 1.339(6) . ?
F12 C50 1.350(6) . ?
P1 C1 1.797(4) . ?
P1 C5 1.801(4) . ?
P1 C11 1.802(4) . ?
P1 C17 1.796(4) . ?
C1 H1A 0.9900 . ?
C1 H1B 0.9900 . ?
C1 C2 1.526(5) . ?
C2 H2A 0.9900 . ?
C2 H2B 0.9900 . ?
C2 C3 1.516(5) . ?
C3 H3A 0.9900 . ?
C3 H3B 0.9900 . ?
C3 C4 1.492(6) . ?
C4 H4A 0.9800 . ?
C4 H4B 0.9800 . ?
C4 H4C 0.9800 . ?
C5 C6 1.395(6) . ?
C5 C10 1.389(6) . ?
C6 H6 0.9500 . ?
C6 C7 1.376(6) . ?
C7 H7 0.9500 . ?
C7 C8 1.391(8) . ?
C8 H8 0.9500 . ?
C8 C9 1.385(8) . ?
C9 H9 0.9500 . ?
C9 C10 1.390(7) . ?
C10 H10 0.9500 . ?
C11 C12 1.390(5) . ?
C11 C16 1.386(5) . ?
C12 H12 0.9500 . ?
C12 C13 1.383(6) . ?
C13 H13 0.9500 . ?
C13 C14 1.369(7) . ?
C14 H14 0.9500 . ?
C14 C15 1.383(7) . ?
C15 H15 0.9500 . ?
C15 C16 1.393(6) . ?
C16 H16 0.9500 . ?
C17 C18 1.390(5) . ?
C17 C22 1.392(5) . ?
C18 H18 0.9500 . ?
C18 C19 1.392(6) . ?
C19 H19 0.9500 . ?
C19 C20 1.382(7) . ?
C20 H20 0.9500 . ?
C20 C21 1.393(6) . ?
C21 H21 0.9500 . ?
C21 C22 1.382(6) . ?
C22 H22 0.9500 . ?
P2 C23 1.801(7) . ?
P2 C27 1.765(8) . ?
P2 C33 1.785(8) . ?
P2 C39 1.799(8) . ?
C23 H23A 0.9900 . ?
C23 H23B 0.9900 . ?
C23 C24 1.522(12) . ?
C24 H24A 0.9900 . ?
C24 H24B 0.9900 . ?
C24 C25 1.540(12) . ?
C25 H25A 0.9900 . ?
C25 H25B 0.9900 . ?
C25 C26 1.432(15) . ?
C26 H26A 0.9800 . ?
C26 H26B 0.9800 . ?
C26 H26C 0.9800 . ?
C27 C28 1.401(9) . ?
C27 C32 1.386(9) . ?
C28 H28 0.9500 . ?
C28 C29 1.374(9) . ?
C29 H29 0.9500 . ?
C29 C30 1.388(10) . ?
C30 H30 0.9500 . ?
C30 C31 1.374(13) . ?
C31 H31 0.9500 . ?
C31 C32 1.361(10) . ?
C32 H32 0.9500 . ?
C33 C34 1.373(11) . ?
C33 C38 1.375(10) . ?
C34 H34 0.9500 . ?
C34 C35 1.384(12) . ?
C35 H35 0.9500 . ?
C35 C36 1.370(12) . ?
C36 H36 0.9500 . ?
C36 C37 1.362(12) . ?
C37 H37 0.9500 . ?
C37 C38 1.399(12) . ?
C38 H38 0.9500 . ?
C39 C40 1.385(10) . ?
C39 C44 1.389(10) . ?
C40 H40 0.9500 . ?
C40 C41 1.384(10) . ?
C41 H41 0.9500 . ?
C41 C42 1.375(10) . ?
C42 H42 0.9500 . ?
C42 C43 1.387(12) . ?
C43 H43 0.9500 . ?
C43 C44 1.387(10) . ?
C44 H44 0.9500 . ?
P2B C23B 1.841(13) . ?
P2B C27B 1.822(14) . ?
P2B C33B 1.819(14) . ?
P2B C39B 1.788(15) . ?
C23B H23C 0.9900 . ?
C23B H23D 0.9900 . ?
C23B C24B 1.482(17) . ?
C24B H24C 0.9900 . ?
C24B H24D 0.9900 . ?
C24B C25B 1.606(17) . ?
C25B H25C 0.9900 . ?
C25B H25D 0.9900 . ?
C25B C26B 1.439(19) . ?
C26B H26D 0.9800 . ?
C26B H26E 0.9800 . ?
C26B H26F 0.9800 . ?
C27B C28B 1.382(15) . ?
C27B C32B 1.395(17) . ?
C28B H28B 0.9500 . ?
C28B C29B 1.387(16) . ?
C29B H29B 0.9500 . ?
C29B C30B 1.394(17) . ?
C30B H30B 0.9500 . ?
C30B C31B 1.410(18) . ?
C31B H31B 0.9500 . ?
C31B C32B 1.328(18) . ?
C32B H32B 0.9500 . ?
C33B C34B 1.389(17) . ?
C33B C38B 1.400(17) . ?
C34B H34B 0.9500 . ?
C34B C35B 1.408(17) . ?
C35B H35B 0.9500 . ?
C35B C36B 1.372(18) . ?
C36B H36B 0.9500 . ?
C36B C37B 1.355(18) . ?
C37B H37B 0.9500 . ?
C37B C38B 1.392(18) . ?
C38B H38B 0.9500 . ?
C39B C40B 1.397(17) . ?
C39B C44B 1.380(17) . ?
C40B H40B 0.9500 . ?
C40B C41B 1.383(18) . ?
C41B H41B 0.9500 . ?
C41B C42B 1.353(17) . ?
C42B H42B 0.9500 . ?
C42B C43B 1.380(17) . ?
C43B H43B 0.9500 . ?
C43B C44B 1.372(17) . ?
C44B H44B 0.9500 . ?
C45 C46 1.539(7) . ?
C46 C47 1.532(7) . ?
C48 C49 1.534(7) . ?
C49 C50 1.545(6) . ?

loop_
_geom_torsion_atom_site_label_1
_geom_torsion_atom_site_label_2
_geom_torsion_atom_site_label_3
_geom_torsion_atom_site_label_4
_geom_torsion
_geom_torsion_site_symmetry_1
_geom_torsion_site_symmetry_2
_geom_torsion_site_symmetry_3
_geom_torsion_site_symmetry_4
_geom_torsion_publ_flag
S2 C45 C46 F3 69.2(5) . . . . ?
S2 C45 C46 F4 -174.5(4) . . . . ?
S2 C45 C46 C47 -53.8(5) . . . . ?
S5 C48 C49 F9 -175.6(3) . . . . ?
S5 C48 C49 F10 67.0(4) . . . . ?
S5 C48 C49 C50 -55.1(5) . . . . ?
F1 C45 C46 F3 -169.9(4) . . . . ?
F1 C45 C46 F4 -53.7(5) . . . . ?
F1 C45 C46 C47 67.0(5) . . . . ?
F2 C45 C46 F3 -53.1(5) . . . . ?
F2 C45 C46 F4 63.2(5) . . . . ?
F2 C45 C46 C47 -176.1(4) . . . . ?
F3 C46 C47 S1 -69.0(5) . . . . ?
F3 C46 C47 F5 52.7(5) . . . . ?
F3 C46 C47 F6 170.4(4) . . . . ?
F4 C46 C47 S1 173.9(3) . . . . ?
F4 C46 C47 F5 -64.4(5) . . . . ?
F4 C46 C47 F6 53.3(5) . . . . ?
F7 C48 C49 F9 -54.3(5) . . . . ?
F7 C48 C49 F10 -171.8(4) . . . . ?
F7 C48 C49 C50 66.1(5) . . . . ?
F8 C48 C49 F9 63.8(5) . . . . ?
F8 C48 C49 F10 -53.6(5) . . . . ?
F8 C48 C49 C50 -175.7(4) . . . . ?
F9 C49 C50 S4 174.0(4) . . . . ?
F9 C49 C50 F11 52.9(6) . . . . ?
F9 C49 C50 F12 -64.0(5) . . . . ?
F10 C49 C50 S4 -69.3(5) . . . . ?
F10 C49 C50 F11 169.7(4) . . . . ?
F10 C49 C50 F12 52.7(5) . . . . ?
O1 S2 N1 S1 -174.0(3) . . . . ?
O1 S2 C45 F1 44.2(4) . . . . ?
O1 S2 C45 F2 -73.5(4) . . . . ?
O1 S2 C45 C46 164.5(4) . . . . ?
O2 S2 N1 S1 49.3(4) . . . . ?
O2 S2 C45 F1 170.6(3) . . . . ?
O2 S2 C45 F2 52.9(4) . . . . ?
O2 S2 C45 C46 -69.2(4) . . . . ?
O3 S1 N1 S2 174.1(3) . . . . ?
O3 S1 C47 F5 73.8(4) . . . . ?
O3 S1 C47 F6 -44.9(4) . . . . ?
O3 S1 C47 C46 -165.2(4) . . . . ?
O4 S1 N1 S2 -49.8(4) . . . . ?
O4 S1 C47 F5 -52.3(4) . . . . ?
O4 S1 C47 F6 -171.0(3) . . . . ?
O4 S1 C47 C46 68.7(4) . . . . ?
O5 S5 N2 S4 -175.7(3) . . . . ?
O5 S5 C48 F7 45.9(3) . . . . ?
O5 S5 C48 F8 -72.3(4) . . . . ?
O5 S5 C48 C49 167.5(3) . . . . ?
O6 S5 N2 S4 48.1(4) . . . . ?
O6 S5 C48 F7 171.7(3) . . . . ?
O6 S5 C48 F8 53.5(4) . . . . ?
O6 S5 C48 C49 -66.7(4) . . . . ?
O7 S4 N2 S5 -50.2(4) . . . . ?
O7 S4 C50 F11 -169.0(3) . . . . ?
O7 S4 C50 F12 -50.6(4) . . . . ?
O7 S4 C50 C49 70.3(4) . . . . ?
O8 S4 N2 S5 173.4(3) . . . . ?
O8 S4 C50 F11 -43.3(4) . . . . ?
O8 S4 C50 F12 75.0(4) . . . . ?
O8 S4 C50 C49 -164.0(4) . . . . ?
N1 S1 C47 F5 -173.3(4) . . . . ?
N1 S1 C47 F6 68.0(3) . . . . ?
N1 S1 C47 C46 -52.3(4) . . . . ?
N1 S2 C45 F1 -68.1(3) . . . . ?
N1 S2 C45 F2 174.2(3) . . . . ?
N1 S2 C45 C46 52.1(4) . . . . ?
N2 S4 C50 F11 70.0(3) . . . . ?
N2 S4 C50 F12 -171.6(3) . . . . ?
N2 S4 C50 C49 -50.6(4) . . . . ?
N2 S5 C48 F7 -67.6(3) . . . . ?
N2 S5 C48 F8 174.2(3) . . . . ?
N2 S5 C48 C49 54.0(4) . . . . ?
P1 C1 C2 C3 175.4(3) . . . . ?
P1 C5 C6 C7 -178.5(4) . . . . ?
P1 C5 C10 C9 178.1(4) . . . . ?
P1 C11 C12 C13 178.4(4) . . . . ?
P1 C11 C16 C15 -178.2(3) . . . . ?
P1 C17 C18 C19 -173.8(3) . . . . ?
P1 C17 C22 C21 174.9(3) . . . . ?
C1 P1 C5 C6 174.3(3) . . . . ?
C1 P1 C5 C10 -3.2(4) . . . . ?
C1 P1 C11 C12 159.7(3) . . . . ?
C1 P1 C11 C16 -22.5(4) . . . . ?
C1 P1 C17 C18 87.8(3) . . . . ?
C1 P1 C17 C22 -86.7(3) . . . . ?
C1 C2 C3 C4 179.7(4) . . . . ?
C5 P1 C1 C2 178.1(3) . . . . ?
C5 P1 C11 C12 -80.1(4) . . . . ?
C5 P1 C11 C16 97.8(3) . . . . ?
C5 P1 C17 C18 -32.1(4) . . . . ?
C5 P1 C17 C22 153.4(3) . . . . ?
C5 C6 C7 C8 0.5(8) . . . . ?
C6 C5 C10 C9 0.6(7) . . . . ?
C6 C7 C8 C9 0.2(9) . . . . ?
C7 C8 C9 C10 -0.5(9) . . . . ?
C8 C9 C10 C5 0.1(8) . . . . ?
C10 C5 C6 C7 -1.0(7) . . . . ?
C11 P1 C1 C2 -61.4(3) . . . . ?
C11 P1 C5 C6 53.7(4) . . . . ?
C11 P1 C5 C10 -123.8(4) . . . . ?
C11 P1 C17 C18 -152.4(3) . . . . ?
C11 P1 C17 C22 33.1(4) . . . . ?
C11 C12 C13 C14 0.4(8) . . . . ?
C12 C11 C16 C15 -0.4(6) . . . . ?
C12 C13 C14 C15 -1.5(8) . . . . ?
C13 C14 C15 C16 1.6(7) . . . . ?
C14 C15 C16 C11 -0.7(7) . . . . ?
C16 C11 C12 C13 0.6(7) . . . . ?
C17 P1 C1 C2 57.7(3) . . . . ?
C17 P1 C5 C6 -65.9(4) . . . . ?
C17 P1 C5 C10 116.6(4) . . . . ?
C17 P1 C11 C12 40.3(4) . . . . ?
C17 P1 C11 C16 -141.8(3) . . . . ?
C17 C18 C19 C20 -1.2(7) . . . . ?
C18 C17 C22 C21 0.6(6) . . . . ?
C18 C19 C20 C21 0.7(7) . . . . ?
C19 C20 C21 C22 0.5(7) . . . . ?
C20 C21 C22 C17 -1.1(7) . . . . ?
C22 C17 C18 C19 0.5(6) . . . . ?
P2 C23 C24 C25 -162.1(7) . . . . ?
P2 C27 C28 C29 -178.0(6) . . . . ?
P2 C27 C32 C31 178.8(6) . . . . ?
P2 C33 C34 C35 168.0(8) . . . . ?
P2 C33 C38 C37 -169.1(8) . . . . ?
P2 C39 C40 C41 178.1(10) . . . . ?
P2 C39 C44 C43 -177.6(9) . . . . ?
C23 P2 C27 C28 169.3(6) . . . . ?
C23 P2 C27 C32 -7.9(7) . . . . ?
C23 P2 C33 C34 161.0(8) . . . . ?
C23 P2 C33 C38 -37.5(11) . . . . ?
C23 P2 C39 C40 -84.9(11) . . . . ?
C23 P2 C39 C44 94.7(10) . . . . ?
C23 C24 C25 C26 -57.2(12) . . . . ?
C27 P2 C23 C24 179.0(6) . . . . ?
C27 P2 C33 C34 -77.4(9) . . . . ?
C27 P2 C33 C38 84.1(10) . . . . ?
C27 P2 C39 C40 154.9(10) . . . . ?
C27 P2 C39 C44 -25.6(11) . . . . ?
C27 C28 C29 C30 -0.6(12) . . . . ?
C28 C27 C32 C31 1.6(11) . . . . ?
C28 C29 C30 C31 1.2(13) . . . . ?
C29 C30 C31 C32 -0.4(13) . . . . ?
C30 C31 C32 C27 -1.1(12) . . . . ?
C32 C27 C28 C29 -0.8(11) . . . . ?
C33 P2 C23 C24 -61.3(8) . . . . ?
C33 P2 C27 C28 48.2(7) . . . . ?
C33 P2 C27 C32 -129.0(7) . . . . ?
C33 P2 C39 C40 36.1(13) . . . . ?
C33 P2 C39 C44 -144.4(10) . . . . ?
C33 C34 C35 C36 -1.3(16) . . . . ?
C34 C33 C38 C37 -8.6(16) . . . . ?
C34 C35 C36 C37 -2.4(18) . . . . ?
C35 C36 C37 C38 0.7(17) . . . . ?
C36 C37 C38 C33 4.7(15) . . . . ?
C38 C33 C34 C35 6.8(16) . . . . ?
C39 P2 C23 C24 60.5(7) . . . . ?
C39 P2 C27 C28 -72.9(7) . . . . ?
C39 P2 C27 C32 110.0(7) . . . . ?
C39 P2 C33 C34 41.8(11) . . . . ?
C39 P2 C33 C38 -156.7(9) . . . . ?
C39 C40 C41 C42 -0.2(17) . . . . ?
C40 C39 C44 C43 1.9(16) . . . . ?
C40 C41 C42 C43 1.3(16) . . . . ?
C41 C42 C43 C44 -0.8(15) . . . . ?
C42 C43 C44 C39 -0.8(15) . . . . ?
C44 C39 C40 C41 -1.4(17) . . . . ?
P2B C23B C24B C25B -179.3(10) . . . . ?
P2B C27B C28B C29B -179.1(10) . . . . ?
P2B C27B C32B C31B 167.5(14) . . . . ?
P2B C33B C34B C35B 179.5(19) . . . . ?
P2B C33B C38B C37B -173.1(16) . . . . ?
P2B C39B C40B C41B 174(2) . . . . ?
P2B C39B C44B C43B -175(2) . . . . ?
C23B P2B C27B C28B 161.7(11) . . . . ?
C23B P2B C27B C32B -13.7(14) . . . . ?
C23B P2B C33B C34B -107(2) . . . . ?
C23B P2B C33B C38B 81(2) . . . . ?
C23B P2B C39B C40B 167(2) . . . . ?
C23B P2B C39B C44B -23(2) . . . . ?
C23B C24B C25B C26B -175.9(15) . . . . ?
C27B P2B C23B C24B 174.6(10) . . . . ?
C27B P2B C33B C34B 138(2) . . . . ?
C27B P2B C33B C38B -33(2) . . . . ?
C27B P2B C39B C40B -75(2) . . . . ?
C27B P2B C39B C44B 95(2) . . . . ?
C27B C28B C29B C30B 2(2) . . . . ?
C28B C27B C32B C31B -8(2) . . . . ?
C28B C29B C30B C31B 10(2) . . . . ?
C29B C30B C31B C32B -24(3) . . . . ?
C30B C31B C32B C27B 23(3) . . . . ?
C32B C27B C28B C29B -3(2) . . . . ?
C33B P2B C23B C24B 58.2(14) . . . . ?
C33B P2B C27B C28B -82.5(14) . . . . ?
C33B P2B C27B C32B 102.0(15) . . . . ?
C33B P2B C39B C40B 46(3) . . . . ?
C33B P2B C39B C44B -144(2) . . . . ?
C33B C34B C35B C36B -4(3) . . . . ?
C34B C33B C38B C37B 14(3) . . . . ?
C34B C35B C36B C37B 12(3) . . . . ?
C35B C36B C37B C38B -7(3) . . . . ?
C36B C37B C38B C33B -7(3) . . . . ?
C38B C33B C34B C35B -9(3) . . . . ?
C39B P2B C23B C24B -65.5(15) . . . . ?
C39B P2B C27B C28B 40.7(14) . . . . ?
C39B P2B C27B C32B -134.8(14) . . . . ?
C39B P2B C33B C34B 16(3) . . . . ?
C39B P2B C33B C38B -155.5(19) . . . . ?
C39B C40B C41B C42B 0(4) . . . . ?
C40B C39B C44B C43B -5(4) . . . . ?
C40B C41B C42B C43B -3(3) . . . . ?
C41B C42B C43B C44B 2(3) . . . . ?
C42B C43B C44B C39B 2(3) . . . . ?
C44B C39B C40B C41B 4(4) . . . . ?
C45 S2 N1 S1 -63.6(3) . . . . ?
C45 C46 C47 S1 53.8(5) . . . . ?
C45 C46 C47 F5 175.5(4) . . . . ?
C45 C46 C47 F6 -66.9(5) . . . . ?
C47 S1 N1 S2 63.9(3) . . . . ?
C48 S5 N2 S4 -64.7(3) . . . . ?
C48 C49 C50 S4 53.2(5) . . . . ?
C48 C49 C50 F11 -67.9(5) . . . . ?
C48 C49 C50 F12 175.1(4) . . . . ?
C50 S4 N2 S5 63.1(3) . . . . ?

loop_
_twin_individual_id
_twin_individual_mass_fraction_refined
1 0.951(17)
2 0.049(17)
